data_2200609
loop_
_publ_author_name
'Yatsenko, A. V.'
'Paseshnichenko, K. A.'

_publ_section_title
;
 \p--\p Stacks and C--H&#x00B7;&#x00B7;&#x00B7;O bonded sheets in
 4-[(2-nitrophenyl)hydrazono]-4<i>H</i>-naphthalen-1-one
;
_journal_issue 11
_journal_name_full 'Acta Crystallographica Section E'
_journal_page_first o1025
_journal_page_last o1026
_journal_paper_doi 10.1107/S160053680101621X
_journal_volume 57
_journal_year 2001
_chemical_formula_iupac 'C16 H11 N3 O3'
_chemical_formula_moiety 'C16 H11 N3 O3'
_chemical_formula_sum 'C16 H11 N3 O3'
_chemical_formula_weight 293.28
_chemical_melting_point 517
_chemical_name_systematic
;
4-[(2-nitrophenyl)hydrazono]-4H-naphthalen-1-one
;
_space_group_IT_number 14
_symmetry_cell_setting monoclinic
_symmetry_space_group_name_Hall '-P 2yn'
_symmetry_space_group_name_H-M 'P 1 21/n 1'
_audit_creation_method SHELXL-97
_cell_angle_alpha 90.00
_cell_angle_beta 99.33(2)
_cell_angle_gamma 90.00
_cell_formula_units_Z 4
_cell_length_a 7.328(2)
_cell_length_b 16.366(4)
_cell_length_c 11.131(3)
_cell_measurement_reflns_used 22
_cell_measurement_temperature 293(2)
_cell_measurement_theta_max 16.3
_cell_measurement_theta_min 14.7
_cell_volume 1317.3(6)
_computing_cell_refinement 'CAD-4 Software'
_computing_data_collection 'CAD-4 Software (Enraf-Nonius, 1989)'
_computing_data_reduction 'PROFIT (Streltsov & Zavodnik, 1989)'
_computing_molecular_graphics 'ORTEP-3 for Windows (Farrugia, 1997)'
_computing_publication_material 'PLATON (Spek, 2001)'
_computing_structure_refinement 'SHELXL97 (Sheldrick, 1997)'
_computing_structure_solution 'SHELXS97 (Sheldrick, 1990)'
_diffrn_ambient_temperature 293(2)
_diffrn_measured_fraction_theta_full 1.000
_diffrn_measured_fraction_theta_max 1.000
_diffrn_measurement_device_type 'Enraf-Nonius CAD-4'
_diffrn_measurement_method \w
_diffrn_radiation_monochromator graphite
_diffrn_radiation_source 'fine-focus sealed tube'
_diffrn_radiation_type MoK\a
_diffrn_radiation_wavelength .71073
_diffrn_reflns_av_R_equivalents .0175
_diffrn_reflns_av_sigmaI/netI .0225
_diffrn_reflns_limit_h_max 9
_diffrn_reflns_limit_h_min -9
_diffrn_reflns_limit_k_max 21
_diffrn_reflns_limit_k_min 0
_diffrn_reflns_limit_l_max 14
_diffrn_reflns_limit_l_min 0
_diffrn_reflns_number 3173
_diffrn_reflns_theta_full 27.46
_diffrn_reflns_theta_max 27.46
_diffrn_reflns_theta_min 2.23
_diffrn_standards_decay_% 0
_diffrn_standards_interval_time 120
_diffrn_standards_number 3
_exptl_absorpt_coefficient_mu .105
_exptl_absorpt_correction_type none
_exptl_crystal_colour 'dark red'
_exptl_crystal_density_diffrn 1.479
_exptl_crystal_density_method 'not measured'
_exptl_crystal_description needle
_exptl_crystal_F_000 608
_exptl_crystal_size_max .55
_exptl_crystal_size_mid .16
_exptl_crystal_size_min .09
_refine_diff_density_max .201
_refine_diff_density_min -.156
_refine_ls_extinction_coef .0027(8)
_refine_ls_extinction_method SHELXL97
_refine_ls_goodness_of_fit_ref 1.309
_refine_ls_hydrogen_treatment refall
_refine_ls_matrix_type full
_refine_ls_number_parameters 244
_refine_ls_number_reflns 3025
_refine_ls_number_restraints 0
_refine_ls_restrained_S_all 1.309
_refine_ls_R_factor_all .0748
_refine_ls_R_factor_gt .0450
_refine_ls_shift/su_max .006
_refine_ls_shift/su_mean .000
_refine_ls_structure_factor_coef Fsqd
_refine_ls_weighting_details 'calc w = 1/[\s^2^(Fo^2^)+(0.04P)^2^] where P = (Fo^2^+2Fc^2^)/3'
_refine_ls_weighting_scheme calc
_refine_ls_wR_factor_ref .1077
_reflns_number_gt 2041
_reflns_number_total 3025
_reflns_threshold_expression I>2\s(I)
_cod_data_source_file cf6106.cif
_cod_data_source_block I
_cod_original_sg_symbol_H-M 'P 21/n'
_cod_database_code 2200609
_cod_database_fobs_code 2200609

loop_
_symmetry_equiv_pos_as_xyz
'x, y, z'
'x+1/2, -y+1/2, z+1/2'
'-x, -y, -z'
'-x-1/2, y-1/2, -z-1/2'

loop_
_atom_site_label
_atom_site_fract_x
_atom_site_fract_y
_atom_site_fract_z
_atom_site_U_iso_or_equiv
_atom_site_adp_type
_atom_site_calc_flag
_atom_site_refinement_flags
_atom_site_occupancy
_atom_site_disorder_assembly
_atom_site_disorder_group
_atom_site_type_symbol
O1 .60667(17) .57864(7) .93712(9) .0572(4) Uani d . 1 . . O
O2 .23492(18) .27875(7) .44880(11) .0656(4) Uani d . 1 . . O
O3 .1408(2) .20724(7) .28875(13) .0759(4) Uani d . 1 . . O
N1 .21431(17) .43700(7) .44329(10) .0401(3) Uani d . 1 . . N
N2 .23925(16) .51405(7) .48507(10) .0380(3) Uani d . 1 . . N
N3 .15886(19) .27320(8) .34107(13) .0498(4) Uani d . 1 . . N
C1 .5250(2) .56377(9) .83466(13) .0386(4) Uani d . 1 . . C
C2 .5072(2) .48104(9) .78856(14) .0425(4) Uani d . 1 . . C
C3 .4199(2) .46339(9) .67641(14) .0426(4) Uani d . 1 . . C
C4 .33440(19) .52586(8) .59335(12) .0336(3) Uani d . 1 . . C
C5 .2814(2) .67590(9) .55850(14) .0445(4) Uani d . 1 . . C
C6 .2949(2) .75520(10) .59902(16) .0517(4) Uani d . 1 . . C
C7 .3810(2) .77243(9) .71679(16) .0523(4) Uani d . 1 . . C
C8 .4546(2) .71045(10) .79169(15) .0469(4) Uani d . 1 . . C
C9 .4430(2) .62964(9) .75147(13) .0366(3) Uani d . 1 . . C
C10 .35333(19) .61141(8) .63376(12) .0352(3) Uani d . 1 . . C
C11 .11540(19) .42454(8) .32735(12) .0356(3) Uani d . 1 . . C
C12 .0890(2) .34606(9) .27546(13) .0390(4) Uani d . 1 . . C
C13 -.0090(2) .33540(11) .15852(15) .0478(4) Uani d . 1 . . C
C14 -.0833(2) .40066(11) .09289(15) .0523(5) Uani d . 1 . . C
C15 -.0601(2) .47837(11) .14233(15) .0491(4) Uani d . 1 . . C
C16 .0393(2) .49030(9) .25649(14) .0416(4) Uani d . 1 . . C
H2 .555(2) .4411(10) .8370(14) .053(5) Uiso d . 1 . . H
H3 .419(2) .4083(11) .6500(16) .069(5) Uiso d . 1 . . H
H5 .226(2) .6630(10) .4827(15) .051(5) Uiso d . 1 . . H
H6 .241(2) .7953(11) .5459(14) .061(5) Uiso d . 1 . . H
H7 .383(2) .8270(10) .7417(13) .055(5) Uiso d . 1 . . H
H8 .508(2) .7184(11) .8724(16) .062(5) Uiso d . 1 . . H
H13 -.022(3) .2800(12) .1302(16) .072(6) Uiso d . 1 . . H
H14 -.153(2) .3925(10) .0167(15) .060(5) Uiso d . 1 . . H
H15 -.114(2) .5221(10) .0985(14) .055(5) Uiso d . 1 . . H
H16 .054(2) .5419(10) .2910(13) .052(5) Uiso d . 1 . . H
H1 .257(2) .3828(10) .4895(13) .047(4) Uiso d . 1 . . H

loop_
_atom_site_aniso_label
_atom_site_aniso_U_11
_atom_site_aniso_U_22
_atom_site_aniso_U_33
_atom_site_aniso_U_12
_atom_site_aniso_U_13
_atom_site_aniso_U_23
O1 .0728(8) .0503(7) .0403(6) -.0017(6) -.0153(6) -.0015(5)
O2 .0868(10) .0455(7) .0558(8) .0033(6) -.0150(7) .0075(6)
O3 .0982(11) .0346(6) .0878(10) -.0061(7) -.0059(8) -.0118(6)
N1 .0484(8) .0330(6) .0355(7) .0011(6) -.0037(6) -.0011(5)
N2 .0417(7) .0341(6) .0367(7) .0005(5) .0020(6) -.0021(5)
N3 .0534(8) .0344(7) .0595(9) -.0051(6) .0027(7) .0012(6)
C1 .0382(8) .0396(8) .0358(8) -.0017(7) -.0007(6) .0008(6)
C2 .0485(10) .0361(8) .0392(9) .0059(7) -.0042(7) .0071(7)
C3 .0488(10) .0332(7) .0436(9) .0025(7) .0004(7) -.0009(7)
C4 .0345(8) .0338(7) .0314(7) .0002(6) .0017(6) .0000(6)
C5 .0506(10) .0373(8) .0409(9) -.0003(7) -.0064(8) .0043(7)
C6 .0576(11) .0356(8) .0572(10) .0016(8) -.0048(8) .0092(8)
C7 .0586(11) .0305(8) .0637(11) -.0027(8) -.0019(9) -.0037(8)
C8 .0507(10) .0406(8) .0454(9) -.0040(7) -.0042(8) -.0055(7)
C9 .0349(8) .0368(7) .0365(7) -.0022(6) .0006(6) -.0005(6)
C10 .0337(8) .0351(7) .0361(8) -.0004(6) .0030(6) .0028(6)
C11 .0334(8) .0387(8) .0333(8) -.0018(6) .0015(6) -.0004(6)
C12 .0365(8) .0387(8) .0409(8) -.0037(6) .0036(6) -.0011(6)
C13 .0471(10) .0511(10) .0445(9) -.0116(8) .0049(7) -.0095(8)
C14 .0491(10) .0681(12) .0359(9) -.0104(9) -.0045(7) -.0030(8)
C15 .0465(10) .0566(10) .0417(9) .0030(8) -.0002(8) .0102(8)
C16 .0449(9) .0376(8) .0405(9) .0026(7) .0014(7) -.0002(7)

loop_
_atom_type_symbol
_atom_type_description
_atom_type_scat_dispersion_real
_atom_type_scat_dispersion_imag
_atom_type_scat_source
C C .0033 .0016 'International Tables Vol C Tables 4.2.6.8 and 6.1.1.4'
H H .0000 .0000 'International Tables Vol C Tables 4.2.6.8 and 6.1.1.4'
N N .0061 .0033 'International Tables Vol C Tables 4.2.6.8 and 6.1.1.4'
O O .0106 .0060 'International Tables Vol C Tables 4.2.6.8 and 6.1.1.4'

loop_
_geom_angle_atom_site_label_1
_geom_angle_atom_site_label_2
_geom_angle_atom_site_label_3
_geom_angle
_geom_angle_publ_flag
N2 N1 C11 118.67(12) yes
N2 N1 H1 127.6(8) no
C11 N1 H1 113.7(8) no
C4 N2 N1 118.69(12) yes
O3 N3 O2 121.44(14) no
O3 N3 C12 118.97(14) no
O2 N3 C12 119.59(13) no
O1 C1 C2 121.28(14) no
O1 C1 C9 121.65(14) no
C2 C1 C9 117.06(13) no
C3 C2 C1 122.32(14) no
C3 C2 H2 119.5(10) no
C1 C2 H2 118.2(10) no
C2 C3 C4 122.28(14) no
C2 C3 H3 118.1(11) no
C4 C3 H3 119.5(11) no
N2 C4 C3 126.51(13) yes
N2 C4 C10 115.68(12) yes
C3 C4 C10 117.81(12) no
C6 C5 C10 121.16(15) no
C6 C5 H5 121.9(11) no
C10 C5 H5 117.0(11) no
C5 C6 C7 119.99(15) no
C5 C6 H6 117.3(11) no
C7 C6 H6 122.7(11) no
C8 C7 C6 119.93(15) no
C8 C7 H7 122.9(10) no
C6 C7 H7 117.1(10) no
C7 C8 C9 120.70(15) no
C7 C8 H8 123.3(11) no
C9 C8 H8 115.9(11) no
C8 C9 C10 119.84(14) no
C8 C9 C1 119.45(13) no
C10 C9 C1 120.71(13) no
C5 C10 C9 118.35(13) no
C5 C10 C4 121.90(13) no
C9 C10 C4 119.75(12) no
N1 C11 C16 120.81(13) no
N1 C11 C12 122.09(13) no
C16 C11 C12 117.10(13) no
C13 C12 C11 120.90(14) no
C13 C12 N3 117.07(14) no
C11 C12 N3 122.02(13) no
C14 C13 C12 120.39(16) no
C14 C13 H13 123.9(11) no
C12 C13 H13 115.7(11) no
C13 C14 C15 119.73(15) no
C13 C14 H14 119.6(11) no
C15 C14 H14 120.6(11) no
C16 C15 C14 120.73(16) no
C16 C15 H15 119.9(10) no
C14 C15 H15 119.3(10) no
C15 C16 C11 121.12(15) no
C15 C16 H16 121.5(10) no
C11 C16 H16 117.3(10) no

loop_
_geom_bond_atom_site_label_1
_geom_bond_atom_site_label_2
_geom_bond_site_symmetry_2
_geom_bond_distance
_geom_bond_publ_flag
O1 C1 . 1.2235(17) yes
O2 N3 . 1.2410(16) no
O3 N3 . 1.2235(16) no
N1 N2 . 1.3462(17) yes
N1 C11 . 1.3889(17) no
N1 H1 . 1.047(15) no
N2 C4 . 1.3053(17) yes
N3 C12 . 1.4479(19) no
C1 C2 . 1.446(2) yes
C1 C9 . 1.483(2) yes
C2 C3 . 1.339(2) yes
C2 H2 . .884(16) no
C3 C4 . 1.451(2) yes
C3 H3 . .949(18) no
C4 C10 . 1.4703(19) yes
C5 C6 . 1.372(2) no
C5 C10 . 1.397(2) no
C5 H5 . .900(16) no
C6 C7 . 1.389(2) no
C6 H6 . .929(17) no
C7 C8 . 1.367(2) no
C7 H7 . .935(16) no
C8 C9 . 1.394(2) no
C8 H8 . .929(17) no
C9 C10 . 1.3995(19) no
C11 C16 . 1.396(2) no
C11 C12 . 1.409(2) no
C12 C13 . 1.392(2) no
C13 C14 . 1.357(2) no
C13 H13 . .960(19) no
C14 C15 . 1.385(2) no
C14 H14 . .926(17) no
C15 C16 . 1.372(2) no
C15 H15 . .918(16) no
C16 H16 . .927(16) no

loop_
_geom_hbond_atom_site_label_D
_geom_hbond_atom_site_label_H
_geom_hbond_atom_site_label_A
_geom_hbond_site_symmetry_A
_geom_hbond_distance_DH
_geom_hbond_distance_HA
_geom_hbond_distance_DA
_geom_hbond_angle_DHA
_geom_hbond_publ_flag
N1 H1 O2 . 1.05(2) 1.76(2) 2.594(2) 133.0(10) yes
C2 H2 O3 2_555 .88(2) 2.58(2) 3.233(2) 131.0(10) yes
C6 H6 O1 2_464 .93(2) 2.51(2) 3.426(2) 169.0(10) yes
C13 H13 O2 2_454 .96(2) 2.65(2) 3.323(2) 128.0(10) yes
C15 H15 O1 1_454 .92(2) 2.66(2) 3.474(2) 148.0(10) yes

loop_
_cod_related_entry_id
_cod_related_entry_database
_cod_related_entry_code
1 ChemSpider 12996115
